data_7010742
loop_
_publ_author_name
'Solanki, Nayan K.'
'Leech, Michael A.'
'McInnes, Eric J. L.'
'Zhao, Jing P.'
'Mabbs, Frank E.'
'Feeder, Neil'
'Howard, Judith A. K.'
'Davies, John E.'
'Rawson, Jeremy M.'
'Halcrow, Malcolm A.'

_publ_section_title
;
 The effects of distal ligand substitution on the
 copper(II)/bis-(2,6-dipyrazol-1-ylpyridine) centre&#x2020;
;
_journal_issue 14
_journal_name_full 'Journal of the Chemical Society, Dalton Transactions'
_journal_page_first 2083
_journal_paper_doi 10.1039/b103142m
_journal_year 2001
_chemical_formula_moiety '[C58 H58 Cu N10], 2[Cl O4], 2[C H3 N O2]'
_chemical_formula_sum 'C60 H64 Cl2 Cu N12 O12'
_chemical_formula_weight 1279.67
_chemical_name_systematic
; 
Bis[2,6-bis(3-{2,4,6-trimethylphenyl}pyrazol-1-yl)pyridine]copper(II) 
diperchlorate dinitromethane solvate
;
_space_group_IT_number 14
_symmetry_cell_setting monoclinic
_symmetry_space_group_name_Hall '-P 2ybc'
_symmetry_space_group_name_H-M 'P 1 21/c 1'
_atom_sites_solution_hydrogens geom
_atom_sites_solution_primary direct
_atom_sites_solution_secondary difmap
_audit_creation_method SHELXL-97
_cell_angle_alpha 90.00
_cell_angle_beta 99.955(2)
_cell_angle_gamma 90.00
_cell_formula_units_Z 4
_cell_length_a 12.0031(15)
_cell_length_b 19.684(2)
_cell_length_c 24.967(3)
_cell_measurement_reflns_used 989
_cell_measurement_temperature 31(2)
_cell_measurement_theta_max 26.41
_cell_measurement_theta_min 15.78
_cell_volume 5810.1(12)
_computing_cell_refinement 'Bruker SMART'
_computing_data_collection 'Bruker SMART'
_computing_data_reduction 'Bruker SAINT'
_computing_molecular_graphics 'SHELXL-97 (Sheldrick, 1997)'
_computing_publication_material 'SHELXL-97 (Sheldrick, 1997)'
_computing_structure_refinement 'SHELXL-97 (Sheldrick, 1997)'
_computing_structure_solution 'SHELXL-97 (Sheldrick, 1997)'
_diffrn_ambient_temperature 31(2)
_diffrn_measured_fraction_theta_full 0.919
_diffrn_measured_fraction_theta_max 0.919
_diffrn_measurement_device_type 'Bruker SMART-CCD'
_diffrn_measurement_method \w-scan
_diffrn_radiation_monochromator graphite
_diffrn_radiation_source 'fine-focus sealed tube'
_diffrn_radiation_type MoK\a
_diffrn_radiation_wavelength 0.71073
_diffrn_reflns_av_R_equivalents 0.0381
_diffrn_reflns_av_sigmaI/netI 0.0260
_diffrn_reflns_limit_h_max 15
_diffrn_reflns_limit_h_min -14
_diffrn_reflns_limit_k_max 24
_diffrn_reflns_limit_k_min -25
_diffrn_reflns_limit_l_max 31
_diffrn_reflns_limit_l_min -31
_diffrn_reflns_number 47634
_diffrn_reflns_theta_full 27.41
_diffrn_reflns_theta_max 27.41
_diffrn_reflns_theta_min 3.21
_diffrn_standards_decay_% 0
_exptl_absorpt_coefficient_mu 0.543
_exptl_absorpt_correction_T_max 0.862
_exptl_absorpt_correction_T_min 0.782
_exptl_absorpt_correction_type multi-scan
_exptl_absorpt_process_details 'SADABS (Sheldrick, 1996)'
_exptl_crystal_colour green
_exptl_crystal_density_diffrn 1.463
_exptl_crystal_density_method 'not measured'
_exptl_crystal_description block
_exptl_crystal_F_000 2668
_exptl_crystal_size_max 0.29
_exptl_crystal_size_mid 0.26
_exptl_crystal_size_min 0.22
_refine_diff_density_max 0.391
_refine_diff_density_min -0.435
_refine_diff_density_rms 0.058
_refine_ls_extinction_method none
_refine_ls_goodness_of_fit_ref 1.018
_refine_ls_hydrogen_treatment constr
_refine_ls_matrix_type full
_refine_ls_number_parameters 798
_refine_ls_number_reflns 12155
_refine_ls_number_restraints 0
_refine_ls_restrained_S_all 1.018
_refine_ls_R_factor_all 0.0414
_refine_ls_R_factor_gt 0.0320
_refine_ls_shift/su_max 0.040
_refine_ls_shift/su_mean 0.003
_refine_ls_structure_factor_coef Fsqd
_refine_ls_weighting_details 'calc w=1/[\s^2^(Fo^2^)+(0.0393P)^2^+5.2893P] where P=(Fo^2^+2Fc^2^)/3'
_refine_ls_weighting_scheme calc
_refine_ls_wR_factor_gt 0.0800
_refine_ls_wR_factor_ref 0.0847
_reflns_number_gt 10359
_reflns_number_total 12155
_reflns_threshold_expression >2sigma(I)
_cod_data_source_file b103142m.txt
_cod_data_source_block mal7_m
_cod_depositor_comments
;
The following automatic conversions were performed:
'_symmetry_cell_setting' value 'Monoclinic' changed to 'monoclinic'
according to '/home/saulius/struct/CIF-dictionaries/cif_core.dic'
dictionary named 'cif_core.dic' version 2.4.1 from 2010-06-29.

Automatic conversion script
Id: cif_fix_enum 1527 2010-12-29 10:47:43Z saulius 
;
_cod_original_sg_symbol_H-M 'P 21/c'
_cod_database_code 7010742

loop_
_symmetry_equiv_pos_as_xyz
'x, y, z'
'-x, y+1/2, -z+1/2'
'-x, -y, -z'
'x, -y-1/2, z-1/2'

loop_
_atom_site_label
_atom_site_type_symbol
_atom_site_fract_x
_atom_site_fract_y
_atom_site_fract_z
_atom_site_U_iso_or_equiv
_atom_site_adp_type
_atom_site_occupancy
_atom_site_symmetry_multiplicity
_atom_site_calc_flag
_atom_site_refinement_flags
_atom_site_disorder_assembly
_atom_site_disorder_group
Cu1 Cu 0.247712(17) 0.635707(10) 0.276360(8) 0.00935(6) Uani 1 1 d . . .
N1 N 0.26807(11) 0.60335(7) 0.20450(6) 0.0099(3) Uani 1 1 d . . .
C11 C 0.28699(13) 0.53744(8) 0.19629(7) 0.0109(3) Uani 1 1 d . . .
C12 C 0.30770(14) 0.51244(9) 0.14698(7) 0.0128(3) Uani 1 1 d . . .
H12 H 0.3200 0.4664 0.1419 0.015 Uiso 1 1 calc R . .
C13 C 0.30914(14) 0.55959(9) 0.10557(7) 0.0134(3) Uani 1 1 d . . .
H13 H 0.3238 0.5449 0.0721 0.016 Uiso 1 1 calc R . .
C14 C 0.28922(14) 0.62813(9) 0.11311(7) 0.0135(3) Uani 1 1 d . . .
H14 H 0.2900 0.6596 0.0854 0.016 Uiso 1 1 calc R . .
C15 C 0.26808(14) 0.64768(8) 0.16371(7) 0.0109(3) Uani 1 1 d . . .
N2 N 0.26250(12) 0.52845(7) 0.28886(6) 0.0108(3) Uani 1 1 d . . .
N21 N 0.28375(12) 0.49693(7) 0.24256(6) 0.0107(3) Uani 1 1 d . . .
C21 C 0.29336(14) 0.42834(8) 0.24984(7) 0.0126(3) Uani 1 1 d . . .
H21 H 0.3067 0.3966 0.2241 0.015 Uiso 1 1 calc R . .
C22 C 0.27968(14) 0.41515(9) 0.30212(7) 0.0135(3) Uani 1 1 d . . .
H22 H 0.2826 0.3729 0.3190 0.016 Uiso 1 1 calc R . .
C23 C 0.26015(14) 0.47886(8) 0.32521(7) 0.0115(3) Uani 1 1 d . . .
C24 C 0.24100(14) 0.49556(8) 0.38118(7) 0.0116(3) Uani 1 1 d . . .
C25 C 0.13131(14) 0.49336(8) 0.39414(7) 0.0122(3) Uani 1 1 d . . .
C26 C 0.11671(14) 0.51293(8) 0.44630(7) 0.0127(3) Uani 1 1 d . . .
H26 H 0.0446 0.5117 0.4552 0.015 Uiso 1 1 calc R . .
C27 C 0.20738(15) 0.53428(8) 0.48548(7) 0.0128(3) Uani 1 1 d . . .
C28 C 0.31518(14) 0.53447(8) 0.47190(7) 0.0127(3) Uani 1 1 d . . .
H28 H 0.3763 0.5480 0.4978 0.015 Uiso 1 1 calc R . .
C29 C 0.33400(14) 0.51497(8) 0.42056(7) 0.0117(3) Uani 1 1 d . . .
N3 N 0.24743(12) 0.72908(7) 0.23194(6) 0.0111(3) Uani 1 1 d . . .
N31 N 0.24844(12) 0.71521(7) 0.17823(6) 0.0112(3) Uani 1 1 d . . .
C31 C 0.24469(15) 0.77349(9) 0.14854(7) 0.0140(3) Uani 1 1 d . . .
H31 H 0.2456 0.7768 0.1115 0.017 Uiso 1 1 calc R . .
C32 C 0.23928(15) 0.82627(9) 0.18365(7) 0.0150(3) Uani 1 1 d . . .
H32 H 0.2343 0.8723 0.1751 0.018 Uiso 1 1 calc R . .
C33 C 0.24280(14) 0.79672(9) 0.23568(7) 0.0120(3) Uani 1 1 d . . .
C34 C 0.24939(15) 0.82811(8) 0.29067(7) 0.0130(3) Uani 1 1 d . . .
C35 C 0.15183(15) 0.83173(8) 0.31495(7) 0.0128(3) Uani 1 1 d . . .
C36 C 0.16290(15) 0.85212(8) 0.36886(7) 0.0145(3) Uani 1 1 d . . .
H36 H 0.0988 0.8549 0.3850 0.017 Uiso 1 1 calc R . .
C37 C 0.26858(16) 0.86862(9) 0.39947(7) 0.0152(4) Uani 1 1 d . . .
C38 C 0.36241(15) 0.86867(9) 0.37373(7) 0.0149(3) Uani 1 1 d . . .
H38 H 0.4324 0.8813 0.3934 0.018 Uiso 1 1 calc R . .
C39 C 0.35439(15) 0.85023(8) 0.31906(7) 0.0139(3) Uani 1 1 d . . .
N4 N 0.22789(12) 0.66765(7) 0.34932(6) 0.0101(3) Uani 1 1 d . . .
C41 C 0.12441(14) 0.67082(8) 0.36295(7) 0.0111(3) Uani 1 1 d . . .
C42 C 0.10574(15) 0.69056(8) 0.41387(7) 0.0128(3) Uani 1 1 d . . .
H42 H 0.0334 0.6915 0.4225 0.015 Uiso 1 1 calc R . .
C43 C 0.19986(15) 0.70888(8) 0.45148(7) 0.0129(3) Uani 1 1 d . . .
H43 H 0.1907 0.7221 0.4862 0.015 Uiso 1 1 calc R . .
C44 C 0.30771(14) 0.70779(8) 0.43825(7) 0.0120(3) Uani 1 1 d . . .
H44 H 0.3708 0.7212 0.4631 0.014 Uiso 1 1 calc R . .
C45 C 0.31726(14) 0.68582(8) 0.38649(7) 0.0108(3) Uani 1 1 d . . .
N5 N 0.06181(12) 0.63875(7) 0.27049(6) 0.0112(3) Uani 1 1 d . . .
N51 N 0.03553(12) 0.65325(7) 0.32057(6) 0.0108(3) Uani 1 1 d . . .
C51 C -0.07839(14) 0.65928(9) 0.31812(7) 0.0135(3) Uani 1 1 d . . .
H51 H -0.1156 0.6693 0.3469 0.016 Uiso 1 1 calc R . .
C52 C -0.12761(15) 0.64776(9) 0.26520(7) 0.0138(3) Uani 1 1 d . . .
H52 H -0.2045 0.6480 0.2509 0.017 Uiso 1 1 calc R . .
C53 C -0.03715(14) 0.63541(8) 0.23674(7) 0.0118(3) Uani 1 1 d . . .
C54 C -0.03691(14) 0.62320(9) 0.17790(7) 0.0124(3) Uani 1 1 d . . .
C55 C -0.05825(15) 0.67711(9) 0.14040(7) 0.0149(3) Uani 1 1 d . . .
C56 C -0.04297(15) 0.66617(9) 0.08679(7) 0.0171(4) Uani 1 1 d . . .
H56 H -0.0561 0.7018 0.0620 0.021 Uiso 1 1 calc R . .
C57 C -0.00881(15) 0.60364(10) 0.06941(7) 0.0168(4) Uani 1 1 d . . .
C58 C 0.00565(15) 0.54973(9) 0.10636(7) 0.0148(3) Uani 1 1 d . . .
H58 H 0.0251 0.5071 0.0948 0.018 Uiso 1 1 calc R . .
C59 C -0.00835(14) 0.55835(9) 0.16021(7) 0.0125(3) Uani 1 1 d . . .
N6 N 0.42676(12) 0.65151(7) 0.31917(6) 0.0108(3) Uani 1 1 d . . .
N61 N 0.42256(12) 0.67913(7) 0.36920(6) 0.0107(3) Uani 1 1 d . . .
C61 C 0.52871(14) 0.69077(8) 0.39761(7) 0.0128(3) Uani 1 1 d . . .
H61 H 0.5467 0.7093 0.4323 0.015 Uiso 1 1 calc R . .
C62 C 0.60330(15) 0.67014(9) 0.36549(7) 0.0130(3) Uani 1 1 d . . .
H62 H 0.6818 0.6717 0.3738 0.016 Uiso 1 1 calc R . .
C63 C 0.53666(14) 0.64578(8) 0.31675(7) 0.0111(3) Uani 1 1 d . . .
C64 C 0.57531(14) 0.61695(9) 0.26779(7) 0.0119(3) Uani 1 1 d . . .
C65 C 0.56531(14) 0.65671(9) 0.22007(7) 0.0131(3) Uani 1 1 d . . .
C66 C 0.60145(15) 0.62983(9) 0.17442(7) 0.0146(3) Uani 1 1 d . . .
H66 H 0.5927 0.6555 0.1427 0.018 Uiso 1 1 calc R . .
C67 C 0.65038(15) 0.56550(9) 0.17479(7) 0.0155(4) Uani 1 1 d . . .
C68 C 0.66287(15) 0.52794(9) 0.22271(7) 0.0166(4) Uani 1 1 d . . .
H68 H 0.6961 0.4852 0.2237 0.020 Uiso 1 1 calc R . .
C69 C 0.62682(15) 0.55266(9) 0.26959(7) 0.0156(4) Uani 1 1 d . . .
C71 C 0.03021(14) 0.47184(9) 0.35263(7) 0.0152(3) Uani 1 1 d . . .
H71A H -0.0322 0.4618 0.3707 0.023 Uiso 1 1 calc R . .
H71B H 0.0492 0.4321 0.3338 0.023 Uiso 1 1 calc R . .
H71C H 0.0095 0.5080 0.3270 0.023 Uiso 1 1 calc R . .
C72 C 0.19013(15) 0.55720(9) 0.54114(7) 0.0156(4) Uani 1 1 d . . .
H72A H 0.1793 0.5182 0.5628 0.023 Uiso 1 1 calc R . .
H72B H 0.1247 0.5860 0.5377 0.023 Uiso 1 1 calc R . .
H72C H 0.2555 0.5820 0.5584 0.023 Uiso 1 1 calc R . .
C73 C 0.45260(14) 0.51546(9) 0.40801(7) 0.0141(3) Uani 1 1 d . . .
H73A H 0.5019 0.5389 0.4364 0.021 Uiso 1 1 calc R . .
H73B H 0.4528 0.5382 0.3740 0.021 Uiso 1 1 calc R . .
H73C H 0.4785 0.4696 0.4057 0.021 Uiso 1 1 calc R . .
C74 C 0.03665(15) 0.81562(9) 0.28248(7) 0.0144(3) Uani 1 1 d . . .
H74A H -0.0184 0.8156 0.3062 0.022 Uiso 1 1 calc R . .
H74B H 0.0384 0.7717 0.2660 0.022 Uiso 1 1 calc R . .
H74C H 0.0167 0.8493 0.2547 0.022 Uiso 1 1 calc R . .
C75 C 0.27997(17) 0.88895(10) 0.45837(7) 0.0195(4) Uani 1 1 d . . .
H75A H 0.3586 0.8930 0.4739 0.029 Uiso 1 1 calc R . .
H75B H 0.2454 0.8550 0.4778 0.029 Uiso 1 1 calc R . .
H75C H 0.2431 0.9318 0.4609 0.029 Uiso 1 1 calc R . .
C76 C 0.45897(15) 0.85800(9) 0.29351(8) 0.0170(4) Uani 1 1 d . . .
H76A H 0.4894 0.9029 0.3005 0.025 Uiso 1 1 calc R . .
H76B H 0.4396 0.8510 0.2550 0.025 Uiso 1 1 calc R . .
H76C H 0.5144 0.8250 0.3088 0.025 Uiso 1 1 calc R . .
C77 C -0.09503(17) 0.74703(9) 0.15579(7) 0.0190(4) Uani 1 1 d . . .
H77A H -0.0314 0.7773 0.1603 0.029 Uiso 1 1 calc R . .
H77B H -0.1239 0.7442 0.1893 0.029 Uiso 1 1 calc R . .
H77C H -0.1531 0.7638 0.1276 0.029 Uiso 1 1 calc R . .
C78 C 0.01096(17) 0.59438(10) 0.01179(7) 0.0223(4) Uani 1 1 d . . .
H78A H -0.0559 0.5760 -0.0101 0.033 Uiso 1 1 calc R . .
H78B H 0.0731 0.5638 0.0115 0.033 Uiso 1 1 calc R . .
H78C H 0.0282 0.6375 -0.0027 0.033 Uiso 1 1 calc R . .
C79 C 0.00343(15) 0.49783(9) 0.19822(7) 0.0136(3) Uani 1 1 d . . .
H79A H -0.0694 0.4861 0.2064 0.020 Uiso 1 1 calc R . .
H79B H 0.0537 0.5091 0.2313 0.020 Uiso 1 1 calc R . .
H79C H 0.0335 0.4600 0.1811 0.020 Uiso 1 1 calc R . .
C80 C 0.52620(15) 0.72924(9) 0.21958(7) 0.0160(4) Uani 1 1 d . . .
H80A H 0.5865 0.7573 0.2378 0.024 Uiso 1 1 calc R . .
H80B H 0.4625 0.7325 0.2380 0.024 Uiso 1 1 calc R . .
H80C H 0.5046 0.7443 0.1827 0.024 Uiso 1 1 calc R . .
C81 C 0.69218(16) 0.53898(9) 0.12504(7) 0.0183(4) Uani 1 1 d . . .
H81A H 0.7387 0.4997 0.1347 0.027 Uiso 1 1 calc R . .
H81B H 0.7357 0.5736 0.1110 0.027 Uiso 1 1 calc R . .
H81C H 0.6287 0.5268 0.0978 0.027 Uiso 1 1 calc R . .
C82 C 0.65028(17) 0.50977(9) 0.32086(8) 0.0207(4) Uani 1 1 d . . .
H82A H 0.5970 0.4730 0.3181 0.031 Uiso 1 1 calc R . .
H82B H 0.6430 0.5374 0.3518 0.031 Uiso 1 1 calc R . .
H82C H 0.7257 0.4918 0.3252 0.031 Uiso 1 1 calc R . .
Cl1 Cl 0.21080(3) 0.31942(2) 0.119527(16) 0.01218(9) Uani 1 1 d . . .
O1 O 0.17060(11) 0.26741(6) 0.07990(5) 0.0186(3) Uani 1 1 d . . .
O2 O 0.31446(11) 0.34869(6) 0.10756(5) 0.0186(3) Uani 1 1 d . . .
O3 O 0.23378(11) 0.28908(6) 0.17314(5) 0.0182(3) Uani 1 1 d . . .
O4 O 0.12672(11) 0.37222(6) 0.11835(5) 0.0171(3) Uani 1 1 d . . .
Cl2 Cl 0.49153(3) 0.30693(2) 0.425572(16) 0.01156(9) Uani 1 1 d . . .
O5 O 0.53865(11) 0.35067(6) 0.38884(5) 0.0169(3) Uani 1 1 d . . .
O6 O 0.48096(10) 0.34397(6) 0.47466(5) 0.0153(3) Uani 1 1 d . . .
O7 O 0.38117(10) 0.28280(6) 0.40005(5) 0.0169(3) Uani 1 1 d . . .
O8 O 0.56629(11) 0.24903(6) 0.43988(5) 0.0165(3) Uani 1 1 d . . .
C1S C 0.35490(19) 0.34541(10) 0.98791(8) 0.0255(4) Uani 1 1 d . . .
H1S1 H 0.3593 0.3142 1.0178 0.038 Uiso 1 1 calc R . .
H1S2 H 0.4211 0.3408 0.9715 0.038 Uiso 1 1 calc R . .
H1S3 H 0.2889 0.3356 0.9614 0.038 Uiso 1 1 calc R . .
N1S N 0.34777(13) 0.41627(8) 1.00818(6) 0.0179(3) Uani 1 1 d . . .
O1S1 O 0.43607(12) 0.44386(7) 1.02994(6) 0.0244(3) Uani 1 1 d . . .
O1S2 O 0.25457(11) 0.44329(7) 1.00271(5) 0.0214(3) Uani 1 1 d . . .
C2S C 0.23729(15) 0.35200(9) 0.48927(8) 0.0171(4) Uani 1 1 d . . .
H2S1 H 0.2584 0.3051 0.4874 0.026 Uiso 1 1 calc R . .
H2S2 H 0.2952 0.3759 0.5133 0.026 Uiso 1 1 calc R . .
H2S3 H 0.2284 0.3718 0.4536 0.026 Uiso 1 1 calc R . .
N2S N 0.12882(12) 0.35687(7) 0.51004(6) 0.0137(3) Uani 1 1 d . . .
O2S1 O 0.12908(11) 0.38591(6) 0.55370(5) 0.0167(3) Uani 1 1 d . . .
O2S2 O 0.04431(11) 0.33149(7) 0.48262(5) 0.0187(3) Uani 1 1 d . . .

loop_
_atom_site_aniso_label
_atom_site_aniso_U_11
_atom_site_aniso_U_22
_atom_site_aniso_U_33
_atom_site_aniso_U_23
_atom_site_aniso_U_13
_atom_site_aniso_U_12
Cu1 0.00949(10) 0.00974(10) 0.00911(10) -0.00034(7) 0.00241(7) 0.00013(7)
N1 0.0075(7) 0.0111(7) 0.0111(7) -0.0007(5) 0.0011(5) -0.0003(5)
C11 0.0069(8) 0.0130(8) 0.0125(8) 0.0009(6) 0.0011(6) -0.0005(6)
C12 0.0119(8) 0.0118(8) 0.0148(8) -0.0022(6) 0.0027(6) -0.0001(6)
C13 0.0122(8) 0.0176(9) 0.0110(8) -0.0027(6) 0.0035(6) -0.0008(6)
C14 0.0129(8) 0.0151(8) 0.0125(8) 0.0016(6) 0.0022(6) -0.0010(6)
C15 0.0071(8) 0.0116(8) 0.0137(8) -0.0003(6) 0.0005(6) -0.0006(6)
N2 0.0092(7) 0.0124(7) 0.0111(7) -0.0021(5) 0.0024(5) 0.0003(5)
N21 0.0110(7) 0.0110(7) 0.0108(7) -0.0015(5) 0.0037(5) 0.0004(5)
C21 0.0115(8) 0.0108(8) 0.0156(8) -0.0005(6) 0.0029(7) 0.0007(6)
C22 0.0126(8) 0.0118(8) 0.0159(9) 0.0008(6) 0.0024(7) 0.0001(6)
C23 0.0077(8) 0.0140(8) 0.0126(8) 0.0003(6) 0.0016(6) -0.0005(6)
C24 0.0129(8) 0.0100(8) 0.0120(8) 0.0018(6) 0.0026(6) 0.0009(6)
C25 0.0134(8) 0.0106(8) 0.0125(8) 0.0024(6) 0.0018(6) 0.0000(6)
C26 0.0108(8) 0.0127(8) 0.0153(8) 0.0022(6) 0.0040(6) 0.0003(6)
C27 0.0161(9) 0.0091(8) 0.0136(8) 0.0024(6) 0.0035(7) 0.0010(6)
C28 0.0131(8) 0.0108(8) 0.0130(8) 0.0019(6) -0.0006(7) -0.0011(6)
C29 0.0121(8) 0.0090(8) 0.0142(8) 0.0035(6) 0.0025(6) 0.0006(6)
N3 0.0102(7) 0.0138(7) 0.0093(7) -0.0015(5) 0.0019(5) -0.0007(5)
N31 0.0122(7) 0.0124(7) 0.0093(7) 0.0000(5) 0.0026(5) 0.0000(5)
C31 0.0155(9) 0.0147(8) 0.0119(8) 0.0025(6) 0.0029(7) -0.0003(7)
C32 0.0168(9) 0.0121(8) 0.0160(9) 0.0023(6) 0.0027(7) 0.0005(6)
C33 0.0077(8) 0.0134(8) 0.0149(8) -0.0003(6) 0.0021(6) 0.0001(6)
C34 0.0154(9) 0.0104(8) 0.0132(8) 0.0007(6) 0.0026(7) 0.0017(6)
C35 0.0148(9) 0.0088(8) 0.0147(8) 0.0013(6) 0.0025(7) 0.0008(6)
C36 0.0171(9) 0.0119(8) 0.0159(9) 0.0004(6) 0.0068(7) 0.0011(6)
C37 0.0206(9) 0.0107(8) 0.0145(9) -0.0009(6) 0.0032(7) 0.0006(7)
C38 0.0149(9) 0.0134(8) 0.0156(9) -0.0013(6) 0.0004(7) -0.0001(6)
C39 0.0148(9) 0.0098(8) 0.0168(9) -0.0003(6) 0.0023(7) 0.0018(6)
N4 0.0103(7) 0.0091(7) 0.0112(7) 0.0008(5) 0.0030(5) 0.0002(5)
C41 0.0102(8) 0.0098(8) 0.0134(8) 0.0016(6) 0.0017(6) -0.0003(6)
C42 0.0113(8) 0.0138(8) 0.0145(8) 0.0012(6) 0.0054(7) 0.0004(6)
C43 0.0170(9) 0.0122(8) 0.0101(8) 0.0004(6) 0.0042(7) 0.0010(6)
C44 0.0122(8) 0.0115(8) 0.0117(8) 0.0002(6) 0.0005(6) 0.0005(6)
C45 0.0100(8) 0.0088(8) 0.0138(8) 0.0021(6) 0.0023(6) 0.0013(6)
N5 0.0128(7) 0.0112(7) 0.0104(7) -0.0006(5) 0.0038(5) 0.0001(5)
N51 0.0105(7) 0.0124(7) 0.0101(7) -0.0010(5) 0.0033(5) -0.0005(5)
C51 0.0109(8) 0.0148(8) 0.0156(8) -0.0009(6) 0.0045(7) -0.0010(6)
C52 0.0098(8) 0.0147(8) 0.0168(9) -0.0016(6) 0.0021(7) -0.0002(6)
C53 0.0118(8) 0.0085(8) 0.0148(8) -0.0001(6) 0.0016(6) 0.0005(6)
C54 0.0092(8) 0.0151(8) 0.0126(8) -0.0006(6) 0.0017(6) -0.0011(6)
C55 0.0113(8) 0.0153(9) 0.0170(9) 0.0002(7) -0.0006(7) -0.0006(6)
C56 0.0182(9) 0.0179(9) 0.0145(9) 0.0039(7) 0.0003(7) -0.0001(7)
C57 0.0138(9) 0.0237(9) 0.0128(9) -0.0003(7) 0.0018(7) -0.0013(7)
C58 0.0132(8) 0.0156(9) 0.0156(9) -0.0032(7) 0.0024(7) 0.0005(6)
C59 0.0082(8) 0.0147(8) 0.0142(8) -0.0003(6) 0.0006(6) -0.0010(6)
N6 0.0136(7) 0.0099(7) 0.0094(7) -0.0010(5) 0.0034(5) 0.0002(5)
N61 0.0102(7) 0.0123(7) 0.0095(7) -0.0005(5) 0.0017(5) 0.0007(5)
C61 0.0110(8) 0.0141(8) 0.0125(8) -0.0001(6) -0.0006(6) -0.0014(6)
C62 0.0100(8) 0.0147(8) 0.0144(8) 0.0000(6) 0.0023(7) -0.0005(6)
C63 0.0114(8) 0.0101(8) 0.0121(8) 0.0030(6) 0.0031(6) 0.0009(6)
C64 0.0081(8) 0.0134(8) 0.0145(8) -0.0016(6) 0.0031(6) -0.0020(6)
C65 0.0084(8) 0.0160(8) 0.0145(8) -0.0003(6) 0.0006(6) -0.0013(6)
C66 0.0134(9) 0.0192(9) 0.0110(8) 0.0003(6) 0.0011(7) -0.0017(7)
C67 0.0116(8) 0.0185(9) 0.0169(9) -0.0048(7) 0.0037(7) -0.0041(7)
C68 0.0160(9) 0.0126(8) 0.0225(9) -0.0022(7) 0.0067(7) 0.0002(7)
C69 0.0140(9) 0.0150(9) 0.0190(9) 0.0001(7) 0.0061(7) -0.0016(7)
C71 0.0108(8) 0.0205(9) 0.0145(8) -0.0009(7) 0.0027(7) -0.0016(7)
C72 0.0155(9) 0.0177(9) 0.0133(8) -0.0010(7) 0.0021(7) -0.0009(7)
C73 0.0111(8) 0.0157(8) 0.0154(8) 0.0014(6) 0.0020(7) 0.0000(6)
C74 0.0140(9) 0.0141(8) 0.0157(9) -0.0009(6) 0.0042(7) -0.0002(6)
C75 0.0220(10) 0.0218(9) 0.0150(9) -0.0039(7) 0.0040(7) -0.0026(7)
C76 0.0125(9) 0.0193(9) 0.0194(9) -0.0038(7) 0.0034(7) -0.0002(7)
C77 0.0242(10) 0.0158(9) 0.0159(9) 0.0007(7) -0.0002(7) 0.0031(7)
C78 0.0250(10) 0.0272(10) 0.0156(9) 0.0008(7) 0.0058(8) 0.0008(8)
C79 0.0123(8) 0.0137(8) 0.0149(8) -0.0005(6) 0.0024(7) -0.0001(6)
C80 0.0163(9) 0.0168(9) 0.0160(9) 0.0036(7) 0.0056(7) 0.0029(7)
C81 0.0195(9) 0.0190(9) 0.0172(9) -0.0046(7) 0.0060(7) -0.0018(7)
C82 0.0264(10) 0.0166(9) 0.0215(10) 0.0027(7) 0.0104(8) 0.0063(7)
Cl1 0.01167(19) 0.01160(19) 0.01333(19) -0.00069(14) 0.00229(15) -0.00045(14)
O1 0.0204(7) 0.0164(6) 0.0175(6) -0.0048(5) -0.0005(5) -0.0020(5)
O2 0.0143(6) 0.0185(6) 0.0240(7) 0.0013(5) 0.0059(5) -0.0020(5)
O3 0.0228(7) 0.0183(6) 0.0136(6) 0.0026(5) 0.0035(5) 0.0030(5)
O4 0.0157(6) 0.0168(6) 0.0195(7) 0.0006(5) 0.0045(5) 0.0043(5)
Cl2 0.01094(19) 0.01289(19) 0.01095(19) -0.00086(14) 0.00215(14) 0.00027(14)
O5 0.0181(7) 0.0165(6) 0.0175(6) 0.0014(5) 0.0073(5) -0.0009(5)
O6 0.0151(6) 0.0185(6) 0.0126(6) -0.0040(5) 0.0026(5) 0.0016(5)
O7 0.0129(6) 0.0213(7) 0.0159(6) -0.0036(5) 0.0013(5) -0.0028(5)
O8 0.0171(6) 0.0158(6) 0.0164(6) -0.0003(5) 0.0023(5) 0.0046(5)
C1S 0.0355(12) 0.0185(10) 0.0232(10) -0.0010(8) 0.0068(9) 0.0038(8)
N1S 0.0198(8) 0.0181(8) 0.0158(8) 0.0026(6) 0.0030(6) 0.0012(6)
O1S1 0.0194(7) 0.0272(7) 0.0257(7) 0.0014(6) 0.0017(6) -0.0021(6)
O1S2 0.0189(7) 0.0227(7) 0.0225(7) 0.0011(5) 0.0030(5) 0.0041(5)
C2S 0.0136(9) 0.0202(9) 0.0189(9) 0.0022(7) 0.0066(7) 0.0033(7)
N2S 0.0140(7) 0.0118(7) 0.0158(7) 0.0038(6) 0.0043(6) 0.0019(5)
O2S1 0.0203(7) 0.0151(6) 0.0159(6) -0.0007(5) 0.0065(5) 0.0008(5)
O2S2 0.0151(7) 0.0197(7) 0.0206(7) -0.0004(5) 0.0007(5) -0.0013(5)

loop_
_atom_type_symbol
_atom_type_description
_atom_type_scat_dispersion_real
_atom_type_scat_dispersion_imag
_atom_type_scat_source
C C 0.0033 0.0016 'International Tables Vol C Tables 4.2.6.8 and 6.1.1.4'
H H 0.0000 0.0000 'International Tables Vol C Tables 4.2.6.8 and 6.1.1.4'
N N 0.0061 0.0033 'International Tables Vol C Tables 4.2.6.8 and 6.1.1.4'
O O 0.0106 0.0060 'International Tables Vol C Tables 4.2.6.8 and 6.1.1.4'
Cl Cl 0.1484 0.1585 'International Tables Vol C Tables 4.2.6.8 and 6.1.1.4'
Cu Cu 0.3201 1.2651 'International Tables Vol C Tables 4.2.6.8 and 6.1.1.4'

loop_
_geom_angle_atom_site_label_1
_geom_angle_atom_site_label_2
_geom_angle_atom_site_label_3
_geom_angle
_geom_angle_site_symmetry_1
_geom_angle_site_symmetry_3
_geom_angle_publ_flag
N1 Cu1 N4 179.46(6) . . ?
N1 Cu1 N2 78.00(6) . . ?
N4 Cu1 N2 101.51(5) . . ?
N1 Cu1 N3 78.14(6) . . ?
N4 Cu1 N3 102.34(5) . . ?
N2 Cu1 N3 156.08(5) . . ?
N1 Cu1 N5 103.44(5) . . ?
N4 Cu1 N5 76.82(5) . . ?
N2 Cu1 N5 95.38(5) . . ?
N3 Cu1 N5 91.78(5) . . ?
N1 Cu1 N6 102.70(5) . . ?
N4 Cu1 N6 77.05(5) . . ?
N2 Cu1 N6 91.08(5) . . ?
N3 Cu1 N6 92.47(5) . . ?
N5 Cu1 N6 153.84(5) . . ?
C11 N1 C15 119.48(14) . . ?
C11 N1 Cu1 120.43(11) . . ?
C15 N1 Cu1 120.02(11) . . ?
N1 C11 C12 122.72(15) . . ?
N1 C11 N21 113.16(14) . . ?
C12 C11 N21 124.12(15) . . ?
C11 C12 C13 116.73(15) . . ?
C14 C13 C12 121.50(16) . . ?
C15 C14 C13 117.17(16) . . ?
N1 C15 C14 122.39(15) . . ?
N1 C15 N31 113.38(14) . . ?
C14 C15 N31 124.20(15) . . ?
C23 N2 N21 105.67(13) . . ?
C23 N2 Cu1 144.08(12) . . ?
N21 N2 Cu1 110.24(10) . . ?
C21 N21 N2 111.01(13) . . ?
C21 N21 C11 130.92(14) . . ?
N2 N21 C11 117.99(13) . . ?
N21 C21 C22 107.06(15) . . ?
C21 C22 C23 106.01(15) . . ?
N2 C23 C22 110.24(15) . . ?
N2 C23 C24 119.99(15) . . ?
C22 C23 C24 129.76(15) . . ?
C29 C24 C25 120.50(15) . . ?
C29 C24 C23 118.84(15) . . ?
C25 C24 C23 120.64(15) . . ?
C26 C25 C24 118.55(15) . . ?
C26 C25 C71 120.01(15) . . ?
C24 C25 C71 121.43(15) . . ?
C27 C26 C25 121.84(16) . . ?
C28 C27 C26 118.33(16) . . ?
C28 C27 C72 120.29(15) . . ?
C26 C27 C72 121.38(15) . . ?
C27 C28 C29 121.88(16) . . ?
C28 C29 C24 118.85(15) . . ?
C28 C29 C73 119.86(15) . . ?
C24 C29 C73 121.30(15) . . ?
C33 N3 N31 105.92(13) . . ?
C33 N3 Cu1 144.43(12) . . ?
N31 N3 Cu1 109.60(10) . . ?
C31 N31 N3 111.08(14) . . ?
C31 N31 C15 130.24(15) . . ?
N3 N31 C15 118.03(13) . . ?
N31 C31 C32 106.95(15) . . ?
C31 C32 C33 106.17(15) . . ?
N3 C33 C32 109.87(15) . . ?
N3 C33 C34 118.65(15) . . ?
C32 C33 C34 131.35(15) . . ?
C39 C34 C35 120.45(16) . . ?
C39 C34 C33 119.47(15) . . ?
C35 C34 C33 119.97(15) . . ?
C36 C35 C34 118.93(16) . . ?
C36 C35 C74 120.40(16) . . ?
C34 C35 C74 120.64(15) . . ?
C35 C36 C37 121.43(16) . . ?
C38 C37 C36 118.53(16) . . ?
C38 C37 C75 120.46(16) . . ?
C36 C37 C75 120.96(16) . . ?
C37 C38 C39 121.75(17) . . ?
C38 C39 C34 118.49(16) . . ?
C38 C39 C76 117.61(16) . . ?
C34 C39 C76 123.86(16) . . ?
C45 N4 C41 118.44(14) . . ?
C45 N4 Cu1 120.85(11) . . ?
C41 N4 Cu1 120.71(11) . . ?
N4 C41 C42 123.28(15) . . ?
N4 C41 N51 114.26(14) . . ?
C42 C41 N51 122.46(15) . . ?
C41 C42 C43 116.92(16) . . ?
C42 C43 C44 121.23(16) . . ?
C45 C44 C43 117.17(16) . . ?
N4 C45 C44 122.93(15) . . ?
N4 C45 N61 114.55(14) . . ?
C44 C45 N61 122.50(15) . . ?
C53 N5 N51 105.44(13) . . ?
C53 N5 Cu1 144.95(12) . . ?
N51 N5 Cu1 109.49(10) . . ?
C51 N51 N5 111.36(14) . . ?
C51 N51 C41 129.44(15) . . ?
N5 N51 C41 118.16(13) . . ?
N51 C51 C52 106.91(15) . . ?
C51 C52 C53 105.77(15) . . ?
N5 C53 C52 110.52(15) . . ?
N5 C53 C54 118.54(15) . . ?
C52 C53 C54 130.87(15) . . ?
C55 C54 C59 119.95(16) . . ?
C55 C54 C53 120.18(15) . . ?
C59 C54 C53 119.76(15) . . ?
C56 C55 C54 118.75(16) . . ?
C56 C55 C77 118.33(16) . . ?
C54 C55 C77 122.91(16) . . ?
C57 C56 C55 121.96(17) . . ?
C56 C57 C58 118.43(16) . . ?
C56 C57 C78 120.52(17) . . ?
C58 C57 C78 121.05(17) . . ?
C59 C58 C57 121.51(16) . . ?
C58 C59 C54 119.20(16) . . ?
C58 C59 C79 119.67(15) . . ?
C54 C59 C79 121.11(15) . . ?
C63 N6 N61 105.47(13) . . ?
C63 N6 Cu1 146.78(12) . . ?
N61 N6 Cu1 107.75(10) . . ?
C61 N61 N6 111.20(13) . . ?
C61 N61 C45 129.04(14) . . ?
N6 N61 C45 119.46(13) . . ?
C62 C61 N61 107.04(15) . . ?
C61 C62 C63 105.96(15) . . ?
N6 C63 C62 110.33(15) . . ?
N6 C63 C64 121.22(15) . . ?
C62 C63 C64 128.45(15) . . ?
C69 C64 C65 119.89(16) . . ?
C69 C64 C63 120.88(15) . . ?
C65 C64 C63 119.14(15) . . ?
C66 C65 C64 119.13(16) . . ?
C66 C65 C80 119.71(16) . . ?
C64 C65 C80 120.93(15) . . ?
C65 C66 C67 121.99(16) . . ?
C68 C67 C66 118.06(16) . . ?
C68 C67 C81 121.41(16) . . ?
C66 C67 C81 120.49(16) . . ?
C67 C68 C69 121.99(17) . . ?
C68 C69 C64 118.86(16) . . ?
C68 C69 C82 118.13(16) . . ?
C64 C69 C82 122.95(16) . . ?
O4 Cl1 O1 110.22(8) . . ?
O4 Cl1 O3 109.64(8) . . ?
O1 Cl1 O3 109.14(8) . . ?
O4 Cl1 O2 109.36(8) . . ?
O1 Cl1 O2 109.71(8) . . ?
O3 Cl1 O2 108.76(8) . . ?
O5 Cl2 O7 110.22(8) . . ?
O5 Cl2 O6 109.77(7) . . ?
O7 Cl2 O6 109.26(7) . . ?
O5 Cl2 O8 109.29(8) . . ?
O7 Cl2 O8 109.23(8) . . ?
O6 Cl2 O8 109.05(7) . . ?
O1S2 N1S O1S1 123.90(16) . . ?
O1S2 N1S C1S 118.24(16) . . ?
O1S1 N1S C1S 117.85(16) . . ?
O2S2 N2S O2S1 123.94(15) . . ?
O2S2 N2S C2S 117.95(14) . . ?
O2S1 N2S C2S 118.11(14) . . ?

loop_
_geom_bond_atom_site_label_1
_geom_bond_atom_site_label_2
_geom_bond_distance
_geom_bond_site_symmetry_2
_geom_bond_publ_flag
Cu1 N1 1.9586(14) . ?
Cu1 N4 1.9799(14) . ?
Cu1 N2 2.1371(14) . ?
Cu1 N3 2.1463(14) . ?
Cu1 N5 2.2117(15) . ?
Cu1 N6 2.2503(15) . ?
N1 C11 1.339(2) . ?
N1 C15 1.341(2) . ?
C11 C12 1.388(2) . ?
C11 N21 1.410(2) . ?
C12 C13 1.392(2) . ?
C13 C14 1.389(2) . ?
C14 C15 1.385(2) . ?
C15 N31 1.408(2) . ?
N2 C23 1.336(2) . ?
N2 N21 1.3741(19) . ?
N21 C21 1.364(2) . ?
C21 C22 1.368(2) . ?
C22 C23 1.416(2) . ?
C23 C24 1.492(2) . ?
C24 C29 1.407(2) . ?
C24 C25 1.410(2) . ?
C25 C26 1.398(2) . ?
C25 C71 1.514(2) . ?
C26 C27 1.396(2) . ?
C27 C28 1.393(2) . ?
C27 C72 1.509(2) . ?
C28 C29 1.394(2) . ?
C29 C73 1.510(2) . ?
N3 C33 1.337(2) . ?
N3 N31 1.3706(19) . ?
N31 C31 1.362(2) . ?
C31 C32 1.368(2) . ?
C32 C33 1.417(2) . ?
C33 C34 1.495(2) . ?
C34 C39 1.404(2) . ?
C34 C35 1.410(2) . ?
C35 C36 1.389(2) . ?
C35 C74 1.510(2) . ?
C36 C37 1.401(3) . ?
C37 C38 1.390(3) . ?
C37 C75 1.507(2) . ?
C38 C39 1.400(2) . ?
C39 C76 1.511(2) . ?
N4 C45 1.340(2) . ?
N4 C41 1.345(2) . ?
C41 C42 1.384(2) . ?
C41 N51 1.410(2) . ?
C42 C43 1.386(2) . ?
C43 C44 1.390(2) . ?
C44 C45 1.386(2) . ?
C45 N61 1.411(2) . ?
N5 C53 1.334(2) . ?
N5 N51 1.3712(19) . ?
N51 C51 1.363(2) . ?
C51 C52 1.370(2) . ?
C52 C53 1.418(2) . ?
C53 C54 1.489(2) . ?
C54 C55 1.409(2) . ?
C54 C59 1.412(2) . ?
C55 C56 1.399(3) . ?
C55 C77 1.515(2) . ?
C56 C57 1.390(3) . ?
C57 C58 1.397(3) . ?
C57 C78 1.509(2) . ?
C58 C59 1.394(2) . ?
C59 C79 1.514(2) . ?
N6 C63 1.336(2) . ?
N6 N61 1.3712(19) . ?
N61 C61 1.366(2) . ?
C61 C62 1.363(2) . ?
C62 C63 1.419(2) . ?
C63 C64 1.493(2) . ?
C64 C69 1.406(2) . ?
C64 C65 1.413(2) . ?
C65 C66 1.392(2) . ?
C65 C80 1.502(2) . ?
C66 C67 1.395(3) . ?
C67 C68 1.392(3) . ?
C67 C81 1.511(2) . ?
C68 C69 1.403(2) . ?
C69 C82 1.519(2) . ?
Cl1 O4 1.4453(13) . ?
Cl1 O1 1.4475(13) . ?
Cl1 O3 1.4479(13) . ?
Cl1 O2 1.4483(13) . ?
Cl2 O5 1.4426(13) . ?
Cl2 O7 1.4473(13) . ?
Cl2 O6 1.4503(12) . ?
Cl2 O8 1.4564(13) . ?
N1S O2S2 1.225(2) . ?
N1S O1S1 1.231(2) . ?
N1S C1S 1.491(2) . ?
N2S O2S2 1.2276(19) . ?
N2S O2S1 1.2304(19) . ?
N2S C2S 1.485(2) . ?
